data_9002239
loop_
_publ_author_name
'Bonazzi, P.'
'Bindi, L.'

_publ_section_title
;
 Structural adjustments induced by heat treatment in ilvaite
 Sample: RM at T = 615 deg C
;
_journal_name_full 'American Mineralogist'
_journal_page_first 1604
_journal_page_last 1612
_journal_volume 84
_journal_year 1999
_chemical_formula_sum 'Al0.08 Ca Fe2.81 H Mg0.06 Mn0.05 O9 Si2'
_chemical_name_mineral Ilvaite
_space_group_IT_number 62
_symmetry_space_group_name_Hall '-P 2c 2n'
_symmetry_space_group_name_H-M 'P n a m'
_cell_angle_alpha 90
_cell_angle_beta 90
_cell_angle_gamma 90
_cell_length_a 13.012
_cell_length_b 8.801
_cell_length_c 5.850
_cell_formula_units_Z 4
_cell_volume 669.934
_database_code_amcsd 0002323
_diffrn_ambient_temperature 888.15
_exptl_crystal_density_diffrn 4.011
_cod_original_formula_sum 'Ca Fe2.81 Mg.06 Al.08 Mn.05 Si2 H O9'
_cod_database_code 9002239

loop_
_space_group_symop_operation_xyz
x,y,z
x,y,1/2-z
-x,-y,1/2+z
1/2-x,1/2+y,1/2+z
1/2+x,1/2-y,1/2-z
1/2+x,1/2-y,z
1/2-x,1/2+y,-z
-x,-y,-z

loop_
_atom_site_label
_atom_site_fract_x
_atom_site_fract_y
_atom_site_fract_z
_atom_site_occupancy
_atom_site_U_iso_or_equiv
Ca 0.81437 0.37215 0.75000 1.00000 0.00880
Fe1 0.88933 0.05276 0.00182 0.93000 0.00750
Mg1 0.88933 0.05276 0.00182 0.03000 0.00750
Al1 0.88933 0.05276 0.00182 0.04000 0.00750
Fe2 0.93779 0.73957 0.25000 0.95000 0.00779
Mn2 0.93779 0.73957 0.25000 0.05000 0.00779
Si1 0.96151 0.36769 0.25000 1.00000 0.00573
Si2 0.68148 0.22939 0.25000 1.00000 0.00576
H 0.76290 0.05490 0.75000 1.00000 0.11500
O1 0.01277 0.02720 0.75000 1.00000 0.01215
O2 0.93804 0.27138 0.01656 1.00000 0.00855
O3 0.77963 0.11118 0.25000 1.00000 0.00752
O4 0.67208 0.33193 0.01836 1.00000 0.00826
O5 0.58682 0.10303 0.25000 1.00000 0.00818
O6 0.59924 0.02467 0.75000 1.00000 0.01283
O7 0.80151 0.11156 0.75000 1.00000 0.01056

loop_
_cod_related_entry_id
_cod_related_entry_database
_cod_related_entry_code
1 AMCSD 0002323
